data_4064738
loop_
_publ_author_name
'Fleischhauer, Sebastian'
'Eichele, Klaus'
'Schellenberg, Inga'
'P\"ottgen, Rainer'
'Wesemann, Lars'

_publ_section_title
;
 Cobalt, Rhodium, Iridium, and Ruthenium Carbonyl Complexes with
 Stanna-closo-dodecaborate:103Rh NMR,119Sn M\"ossbauer Spectroscopy, and
 Solid-State119Sn NMR
;
_journal_issue 11
_journal_name_full Organometallics
_journal_page_first 3200
_journal_paper_doi 10.1021/om200301v
_journal_volume 30
_journal_year 2011
_chemical_formula_sum 'C30 H105 B33 Co N9 O2 Sn3'
_chemical_formula_weight 1395.96
_chemical_name_systematic
;
 ?
;
_space_group_IT_number 33
_symmetry_cell_setting orthorhombic
_symmetry_space_group_name_Hall 'P -2n -2ac'
_symmetry_space_group_name_H-M 'P c 21 n'
_atom_sites_solution_hydrogens geom
_atom_sites_solution_primary direct
_atom_sites_solution_secondary difmap
_audit_creation_method SHELXL-97
_cell_angle_alpha 90.00
_cell_angle_beta 90.00
_cell_angle_gamma 90.00
_cell_formula_units_Z 4
_cell_length_a 12.4299(6)
_cell_length_b 17.8892(8)
_cell_length_c 31.7370(16)
_cell_measurement_reflns_used 36246
_cell_measurement_temperature 173(2)
_cell_measurement_theta_max 54.50
_cell_measurement_theta_min 4.90
_cell_volume 7057.1(6)
_computing_cell_refinement 'stoe x-area'
_computing_data_collection 'stoe winxpose'
_computing_data_reduction 'stoe x-area'
_computing_molecular_graphics ortep3
_computing_publication_material shelx97
_computing_structure_refinement 'shelxl-97 (sheldrick, 1997)'
_computing_structure_solution 'shelxs-97 (sheldrick, 1990)'
_diffrn_ambient_temperature 173(2)
_diffrn_measured_fraction_theta_full 0.985
_diffrn_measured_fraction_theta_max 0.985
_diffrn_measurement_device_type 'stoe ipds 2t'
_diffrn_measurement_method 'omega scans'
_diffrn_radiation_monochromator graphite
_diffrn_radiation_source 'fine-focus sealed tube'
_diffrn_radiation_type MoK\a
_diffrn_radiation_wavelength 0.71073
_diffrn_reflns_av_R_equivalents 0.0638
_diffrn_reflns_av_sigmaI/netI 0.0360
_diffrn_reflns_limit_h_max 15
_diffrn_reflns_limit_h_min -15
_diffrn_reflns_limit_k_max 21
_diffrn_reflns_limit_k_min -21
_diffrn_reflns_limit_l_max 38
_diffrn_reflns_limit_l_min -38
_diffrn_reflns_number 73755
_diffrn_reflns_theta_full 25.68
_diffrn_reflns_theta_max 25.68
_diffrn_reflns_theta_min 5.67
_exptl_absorpt_coefficient_mu 1.316
_exptl_absorpt_correction_T_max 0.8676
_exptl_absorpt_correction_T_min 0.7799
_exptl_absorpt_correction_type numerical
_exptl_absorpt_process_details 'stoe xred, xshape'
_exptl_crystal_colour orange
_exptl_crystal_density_diffrn 1.314
_exptl_crystal_density_method 'not measured'
_exptl_crystal_description prism
_exptl_crystal_F_000 2824
_exptl_crystal_size_max 0.11
_exptl_crystal_size_mid 0.10
_exptl_crystal_size_min 0.06
_refine_diff_density_max 1.620
_refine_diff_density_min -0.613
_refine_diff_density_rms 0.077
_refine_ls_abs_structure_details 'Flack H D (1983), Acta Cryst. A39, 876-881'
_refine_ls_abs_structure_Flack 0.47(4)
_refine_ls_extinction_method none
_refine_ls_goodness_of_fit_ref 1.028
_refine_ls_hydrogen_treatment constr
_refine_ls_matrix_type full
_refine_ls_number_parameters 581
_refine_ls_number_reflns 13100
_refine_ls_number_restraints 185
_refine_ls_restrained_S_all 1.048
_refine_ls_R_factor_all 0.0574
_refine_ls_R_factor_gt 0.0449
_refine_ls_shift/su_max 0.013
_refine_ls_shift/su_mean 0.001
_refine_ls_structure_factor_coef Fsqd
_refine_ls_weighting_details 'calc w=1/[\s^2^(Fo^2^)+(0.0511P)^2^+13.0244P] where P=(Fo^2^+2Fc^2^)/3'
_refine_ls_weighting_scheme calc
_refine_ls_wR_factor_gt 0.1077
_refine_ls_wR_factor_ref 0.1142
_reflns_number_gt 10803
_reflns_number_total 13100
_reflns_threshold_expression >2sigma(I)
_cod_data_source_file om200301v_si_002.cif
_cod_data_source_block sf62
_cod_original_sg_symbol_H-M Pc21n
_cod_database_code 4064738

loop_
_symmetry_equiv_pos_as_xyz
'x, y, z'
'x+1/2, y+1/2, -z+1/2'
'-x+1/2, y, z+1/2'
'-x, y+1/2, -z'

loop_
_atom_site_label
_atom_site_type_symbol
_atom_site_fract_x
_atom_site_fract_y
_atom_site_fract_z
_atom_site_U_iso_or_equiv
_atom_site_adp_type
_atom_site_occupancy
_atom_site_symmetry_multiplicity
_atom_site_calc_flag
_atom_site_refinement_flags
_atom_site_disorder_assembly
_atom_site_disorder_group
Sn1 Sn 0.26053(7) 0.182235(18) 0.39902(3) 0.0412(2) Uani 1 1 d . . .
Sn2 Sn 0.26059(7) 0.454245(19) 0.39914(2) 0.0392(2) Uani 1 1 d . . .
Sn3 Sn 0.44785(2) 0.31818(9) 0.363596(10) 0.04465(10) Uani 1 1 d . . .
Co1 Co 0.26648(4) 0.31835(14) 0.397180(18) 0.03741(14) Uani 1 1 d . . .
O2 O 0.2575(3) 0.3197(6) 0.48855(11) 0.0557(11) Uani 1 1 d . . .
C2 C 0.2647(4) 0.3216(8) 0.45180(17) 0.0411(14) Uani 1 1 d . . .
O1 O 0.0842(4) 0.3220(7) 0.34042(17) 0.0848(18) Uani 1 1 d . . .
C1 C 0.1569(5) 0.3176(10) 0.36173(18) 0.0573(15) Uani 1 1 d . . .
N1 N 0.9286(3) 0.3183(7) 0.48161(12) 0.0402(8) Uani 1 1 d D . .
C103 C 0.8108(4) 0.3217(8) 0.49110(17) 0.0519(8) Uani 1 1 d . . .
H10A H 0.7883 0.2755 0.5037 0.078 Uiso 1 1 calc R . .
H10B H 0.7715 0.3297 0.4654 0.078 Uiso 1 1 calc R . .
H10C H 0.7969 0.3621 0.5102 0.078 Uiso 1 1 calc R . .
B100 B 0.1002(9) 0.1101(7) 0.3989(4) 0.0373(18) Uani 1 1 d U . .
H100 H 0.0269 0.1434 0.3939 0.045 Uiso 1 1 calc R . .
B101 B 0.2043(12) 0.0844(7) 0.3567(4) 0.0395(17) Uani 1 1 d U . .
H101 H 0.1969 0.1045 0.3241 0.047 Uiso 1 1 calc R . .
B102 B 0.1945(11) -0.0425(8) 0.4147(4) 0.048(2) Uani 1 1 d U . .
H102 H 0.1816 -0.1027 0.4194 0.058 Uiso 1 1 calc R . .
B103 B 0.2458(11) -0.0036(7) 0.3685(4) 0.047(2) Uani 1 1 d U . .
H103 H 0.2624 -0.0412 0.3419 0.057 Uiso 1 1 calc R . .
B104 B 0.1842(12) 0.1072(8) 0.4507(4) 0.0450(19) Uani 1 1 d U . .
H104 H 0.1631 0.1420 0.4780 0.054 Uiso 1 1 calc R . .
C100 C 0.9529(7) 0.2562(5) 0.4520(3) 0.0519(8) Uani 1 1 d . . .
H10D H 0.9310 0.2096 0.4644 0.078 Uiso 1 1 calc R . .
H10E H 1.0288 0.2549 0.4465 0.078 Uiso 1 1 calc R . .
H10F H 0.9145 0.2638 0.4261 0.078 Uiso 1 1 calc R . .
B105 B 0.3240(12) 0.0831(8) 0.4395(4) 0.0465(18) Uani 1 1 d U . .
H105 H 0.3913 0.1007 0.4597 0.056 Uiso 1 1 calc R . .
C101 C 0.9600(7) 0.3905(5) 0.4632(3) 0.0519(8) Uani 1 1 d D . .
H10G H 1.0356 0.3899 0.4569 0.078 Uiso 1 1 calc R . .
H10H H 0.9451 0.4298 0.4829 0.078 Uiso 1 1 calc R . .
H10I H 0.9200 0.3989 0.4378 0.078 Uiso 1 1 calc R . .
B106 B 0.3337(10) 0.0668(7) 0.3803(4) 0.0460(18) Uani 1 1 d U . .
H106 H 0.4093 0.0744 0.3629 0.055 Uiso 1 1 calc R . .
B107 B 0.0994(12) 0.0277(7) 0.4358(3) 0.045(2) Uani 1 1 d U . .
H107 H 0.0253 0.0124 0.4526 0.054 Uiso 1 1 calc R . .
B108 B 0.3204(12) -0.0077(8) 0.4138(4) 0.050(2) Uani 1 1 d U . .
H108 H 0.3891 -0.0460 0.4170 0.059 Uiso 1 1 calc R . .
B109 B 0.2284(13) 0.0161(8) 0.4581(4) 0.049(2) Uani 1 1 d . . .
H109 H 0.2347 -0.0058 0.4904 0.059 Uiso 1 1 calc R . .
B110 B 0.1190(12) 0.0183(8) 0.3768(4) 0.046(2) Uani 1 1 d . . .
H110 H 0.0548 -0.0031 0.3562 0.055 Uiso 1 1 calc R . .
C102 C 0.9910(5) 0.3319(4) 0.52214(19) 0.0519(8) Uani 1 1 d . . .
H10J H 0.9808 0.2904 0.5409 0.078 Uiso 1 1 calc R . .
H10K H 0.9655 0.3768 0.5353 0.078 Uiso 1 1 calc R . .
H10L H 1.0662 0.3370 0.5158 0.078 Uiso 1 1 calc R . .
N2 N 0.2917(10) 0.5203(6) 0.5859(4) 0.068(3) Uiso 1 1 d D . .
N3 N 0.7107(8) 0.6204(6) 0.4134(3) 0.061(3) Uani 1 1 d D . .
C302 C 0.8062(12) 0.5708(10) 0.4155(6) 0.124(8) Uani 1 1 d D . .
H30X H 0.8399 0.5758 0.4425 0.186 Uiso 1 1 calc R . .
H30Y H 0.8563 0.5846 0.3938 0.186 Uiso 1 1 calc R . .
H30Z H 0.7842 0.5199 0.4114 0.186 Uiso 1 1 calc R . .
C301 C 0.6701(16) 0.6285(11) 0.3707(4) 0.133(9) Uani 1 1 d D . .
H30A H 0.6195 0.6690 0.3697 0.199 Uiso 1 1 calc R . .
H30B H 0.6351 0.5831 0.3622 0.199 Uiso 1 1 calc R . .
H30C H 0.7288 0.6388 0.3519 0.199 Uiso 1 1 calc R . .
C300 C 0.6264(12) 0.5916(15) 0.4394(6) 0.148(10) Uani 1 1 d D . .
H30D H 0.6536 0.5828 0.4673 0.223 Uiso 1 1 calc R . .
H30E H 0.6004 0.5454 0.4278 0.223 Uiso 1 1 calc R . .
H30F H 0.5686 0.6271 0.4407 0.223 Uiso 1 1 calc R . .
C309 C 0.7445(18) 0.6918(8) 0.4360(5) 0.134(7) Uani 1 1 d D . .
H30G H 0.7847 0.6792 0.4609 0.201 Uiso 1 1 calc R . .
H30H H 0.6816 0.7197 0.4439 0.201 Uiso 1 1 calc R . .
H30I H 0.7885 0.7215 0.4176 0.201 Uiso 1 1 calc R . .
C203 C 0.202(3) 0.551(2) 0.5834(11) 0.083(10) Uiso 0.48(2) 1 d PU A 2
H20A H 0.1972 0.5906 0.6036 0.125 Uiso 0.48(2) 1 calc PR A 2
H20B H 0.1465 0.5146 0.5891 0.125 Uiso 0.48(2) 1 calc PR A 2
H20C H 0.1919 0.5706 0.5555 0.125 Uiso 0.48(2) 1 calc PR A 2
C200 C 0.3653(16) 0.5876(10) 0.5684(6) 0.060(5) Uiso 0.48(2) 1 d PDU A 2
H20D H 0.4397 0.5733 0.5697 0.090 Uiso 0.48(2) 1 calc PR A 2
H20E H 0.3540 0.6314 0.5854 0.090 Uiso 0.48(2) 1 calc PR A 2
H20F H 0.3461 0.5982 0.5397 0.090 Uiso 0.48(2) 1 calc PR A 2
C208 C 0.323(2) 0.4601(15) 0.5577(8) 0.092(8) Uiso 0.48(2) 1 d PU A 2
H20G H 0.3972 0.4478 0.5623 0.138 Uiso 0.48(2) 1 calc PR A 2
H20H H 0.3132 0.4757 0.5290 0.138 Uiso 0.48(2) 1 calc PR A 2
H20I H 0.2791 0.4170 0.5632 0.138 Uiso 0.48(2) 1 calc PR A 2
C206 C 0.337(2) 0.5015(16) 0.6281(6) 0.061(6) Uiso 0.48(2) 1 d PDU A 2
H20J H 0.4110 0.4873 0.6251 0.091 Uiso 0.48(2) 1 calc PR A 2
H20K H 0.2971 0.4607 0.6401 0.091 Uiso 0.48(2) 1 calc PR A 2
H20L H 0.3318 0.5443 0.6462 0.091 Uiso 0.48(2) 1 calc PR A 2
C204 C 0.2220(17) 0.4478(11) 0.5768(7) 0.071(6) Uiso 0.52(2) 1 d PDU A 1
H20M H 0.1680 0.4424 0.5982 0.107 Uiso 0.52(2) 1 calc PR A 1
H20N H 0.2678 0.4046 0.5769 0.107 Uiso 0.52(2) 1 calc PR A 1
H20O H 0.1879 0.4524 0.5497 0.107 Uiso 0.52(2) 1 calc PR A 1
C207 C 0.382(2) 0.5380(18) 0.5595(9) 0.093(9) Uiso 0.52(2) 1 d PDU A 1
H20P H 0.3571 0.5546 0.5325 0.139 Uiso 0.52(2) 1 calc PR A 1
H20Q H 0.4262 0.4943 0.5560 0.139 Uiso 0.52(2) 1 calc PR A 1
H20R H 0.4240 0.5769 0.5724 0.139 Uiso 0.52(2) 1 calc PR A 1
C210 C 0.204(2) 0.5771(17) 0.5855(8) 0.061(6) Uiso 0.52(2) 1 d PU A 1
H21A H 0.1540 0.5664 0.6076 0.092 Uiso 0.52(2) 1 calc PR A 1
H21B H 0.1681 0.5756 0.5588 0.092 Uiso 0.52(2) 1 calc PR A 1
H21C H 0.2346 0.6258 0.5898 0.092 Uiso 0.52(2) 1 calc PR A 1
C211 C 0.326(5) 0.515(3) 0.6310(9) 0.16(2) Uiso 0.52(2) 1 d PDU A 1
H21D H 0.2640 0.5107 0.6487 0.241 Uiso 0.52(2) 1 calc PR A 1
H21E H 0.3661 0.5588 0.6385 0.241 Uiso 0.52(2) 1 calc PR A 1
H21F H 0.3709 0.4715 0.6346 0.241 Uiso 0.52(2) 1 calc PR A 1
N4 N 0.9441(6) 0.1015(4) 0.2643(2) 0.057(2) Uiso 1 1 d D . .
N5 N 0.4531(6) 0.0151(4) 0.2410(2) 0.0550(19) Uiso 1 1 d D . .
B303 B 0.5340(7) 0.3921(5) 0.3161(3) 0.0494(16) Uani 1 1 d U . .
H303 H 0.4767 0.4345 0.3049 0.059 Uiso 1 1 calc R . .
B301 B 0.5834(7) 0.2324(4) 0.3384(3) 0.0453(15) Uani 1 1 d U . .
H301 H 0.5587 0.1737 0.3418 0.054 Uiso 1 1 calc R . .
B300 B 0.5270(6) 0.2951(4) 0.2978(2) 0.0498(19) Uani 1 1 d U . .
H300 H 0.4663 0.2741 0.2755 0.060 Uiso 1 1 calc R . .
B304 B 0.5957(7) 0.3914(5) 0.3687(3) 0.0525(17) Uani 1 1 d U . .
H304 H 0.5794 0.4341 0.3929 0.063 Uiso 1 1 calc R . .
B302 B 0.6278(6) 0.2925(5) 0.3834(2) 0.054(2) Uani 1 1 d U . .
H302 H 0.6321 0.2707 0.4157 0.064 Uiso 1 1 calc R . .
B308 B 0.7189(9) 0.2615(7) 0.3459(4) 0.063(2) Uani 1 1 d DU . .
H308 H 0.7792 0.2197 0.3553 0.076 Uiso 1 1 calc R . .
B306 B 0.6302(8) 0.3580(8) 0.2827(4) 0.067(3) Uani 1 1 d DU . .
H306 H 0.6333 0.3795 0.2502 0.081 Uiso 1 1 calc R . .
B307 B 0.6619(9) 0.2637(6) 0.2942(3) 0.064(2) Uani 1 1 d DU . .
H307 H 0.6857 0.2242 0.2693 0.077 Uiso 1 1 calc R . .
B309 B 0.7240(9) 0.3554(7) 0.3633(4) 0.069(3) Uani 1 1 d DU . .
H309 H 0.7887 0.3756 0.3840 0.083 Uiso 1 1 calc R . .
B305 B 0.6695(6) 0.4152(5) 0.3243(3) 0.0513(18) Uani 1 1 d DU . .
H305 H 0.6975 0.4729 0.3195 0.062 Uiso 1 1 calc R . .
B311 B 0.7495(5) 0.3347(4) 0.3107(2) 0.050(3) Uani 1 1 d DU . .
H311 H 0.8305 0.3398 0.2970 0.060 Uiso 1 1 calc R . .
B200 B 0.3251(11) 0.5530(7) 0.4391(4) 0.0408(9) Uani 1 1 d . . .
H200 H 0.3913 0.5343 0.4595 0.049 Uiso 1 1 calc R . .
B201 B 0.1780(11) 0.5300(7) 0.4502(4) 0.0408(9) Uani 1 1 d . . .
H201 H 0.1508 0.4976 0.4776 0.049 Uiso 1 1 calc R . .
B202 B 0.3266(11) 0.6409(7) 0.4174(4) 0.0408(9) Uani 1 1 d . . .
H202 H 0.3953 0.6775 0.4245 0.049 Uiso 1 1 calc R . .
B203 B 0.1108(12) 0.5297(7) 0.4005(4) 0.0408(9) Uani 1 1 d . . .
H203 H 0.0398 0.4938 0.3961 0.049 Uiso 1 1 calc R . .
B204 B 0.1046(11) 0.6050(7) 0.4313(4) 0.0408(9) Uani 1 1 d . . .
H204 H 0.0292 0.6189 0.4476 0.049 Uiso 1 1 calc R . .
B205 B 0.2562(10) 0.6429(7) 0.3651(4) 0.0408(9) Uani 1 1 d . . .
H205 H 0.2809 0.6795 0.3390 0.049 Uiso 1 1 calc R . .
B206 B 0.1853(10) 0.6749(7) 0.4118(4) 0.0408(9) Uani 1 1 d . . .
H206 H 0.1638 0.7344 0.4143 0.049 Uiso 1 1 calc R . .
B207 B 0.2002(11) 0.5494(7) 0.3557(4) 0.0408(9) Uani 1 1 d . . .
H207 H 0.1864 0.5297 0.3234 0.049 Uiso 1 1 calc R . .
B208 B 0.3422(11) 0.5651(7) 0.3807(4) 0.0408(9) Uani 1 1 d . . .
H208 H 0.4184 0.5553 0.3639 0.049 Uiso 1 1 calc R . .
B209 B 0.2318(11) 0.6210(8) 0.4556(5) 0.0408(9) Uani 1 1 d . . .
H209 H 0.2404 0.6459 0.4872 0.049 Uiso 1 1 calc R . .
B210 B 0.1107(12) 0.6181(7) 0.3792(4) 0.0408(9) Uani 1 1 d . . .
H210 H 0.0413 0.6396 0.3615 0.049 Uiso 1 1 calc R . .
C507 C 0.5435(15) 0.0648(11) 0.2569(6) 0.126(6) Uiso 1 1 d . C .
H50U H 0.5254 0.0838 0.2843 0.188 Uiso 0.50 1 calc PR B 2
H50V H 0.5534 0.1058 0.2377 0.188 Uiso 0.50 1 calc PR B 2
H50W H 0.6088 0.0363 0.2586 0.188 Uiso 0.50 1 calc PR B 2
H50X H 0.6010 0.0614 0.2368 0.188 Uiso 0.50 1 d PR B 1
H50Y H 0.5693 0.0503 0.2842 0.188 Uiso 0.50 1 d PR B 1
H50Z H 0.5176 0.1154 0.2580 0.188 Uiso 0.50 1 d PR B 1
C501 C 0.4714(13) -0.0190(9) 0.2001(4) 0.046(4) Uiso 0.608(16) 1 d PDU C 2
H50A H 0.5392 -0.0448 0.2002 0.069 Uiso 0.608(16) 1 calc PR C 2
H50B H 0.4723 0.0190 0.1788 0.069 Uiso 0.608(16) 1 calc PR C 2
H50C H 0.4147 -0.0540 0.1942 0.069 Uiso 0.608(16) 1 calc PR C 2
C500 C 0.4476(12) -0.0453(8) 0.2743(4) 0.065(4) Uiso 0.608(16) 1 d PU C 2
H50D H 0.4400 -0.0227 0.3016 0.098 Uiso 0.608(16) 1 calc PR C 2
H50E H 0.5124 -0.0745 0.2736 0.098 Uiso 0.608(16) 1 calc PR C 2
H50F H 0.3869 -0.0770 0.2689 0.098 Uiso 0.608(16) 1 calc PR C 2
C502 C 0.3512(11) 0.0568(9) 0.2475(5) 0.069(4) Uiso 0.608(16) 1 d PU C 2
H50G H 0.3473 0.0738 0.2762 0.103 Uiso 0.608(16) 1 calc PR C 2
H50H H 0.2913 0.0245 0.2417 0.103 Uiso 0.608(16) 1 calc PR C 2
H50I H 0.3490 0.0990 0.2289 0.103 Uiso 0.608(16) 1 calc PR C 2
C504 C 0.405(4) 0.064(3) 0.2042(11) 0.18(2) Uiso 0.392(16) 1 d PDU C 1
H50J H 0.4557 0.0665 0.1815 0.275 Uiso 0.392(16) 1 calc PR C 1
H50K H 0.3893 0.1130 0.2144 0.275 Uiso 0.392(16) 1 calc PR C 1
H50L H 0.3395 0.0408 0.1942 0.275 Uiso 0.392(16) 1 calc PR C 1
C505 C 0.489(2) -0.0542(12) 0.2176(8) 0.065(7) Uiso 0.392(16) 1 d PDU C 1
H50M H 0.5536 -0.0436 0.2022 0.098 Uiso 0.392(16) 1 calc PR C 1
H50N H 0.4334 -0.0693 0.1983 0.098 Uiso 0.392(16) 1 calc PR C 1
H50O H 0.5022 -0.0938 0.2374 0.098 Uiso 0.392(16) 1 calc PR C 1
C506 C 0.3638(12) 0.0162(9) 0.2694(5) 0.035(4) Uiso 0.392(16) 1 d PDU C 1
H50P H 0.3606 0.0638 0.2833 0.053 Uiso 0.392(16) 1 calc PR C 1
H50Q H 0.3723 -0.0227 0.2900 0.053 Uiso 0.392(16) 1 calc PR C 1
H50R H 0.2984 0.0082 0.2539 0.053 Uiso 0.392(16) 1 calc PR C 1
C401 C 0.9769(16) 0.1710(10) 0.2881(6) 0.055(5) Uiso 0.50 1 d PDU D 2
H40A H 0.9151 0.2023 0.2923 0.083 Uiso 0.50 1 calc PR D 2
H40B H 1.0301 0.1978 0.2723 0.083 Uiso 0.50 1 calc PR D 2
H40C H 1.0062 0.1571 0.3150 0.083 Uiso 0.50 1 calc PR D 2
C403 C 0.868(2) 0.0730(15) 0.2973(8) 0.098(7) Uiso 0.50 1 d PU D 2
H40D H 0.8118 0.1091 0.3018 0.147 Uiso 0.50 1 calc PR D 2
H40E H 0.9061 0.0648 0.3231 0.147 Uiso 0.50 1 calc PR D 2
H40F H 0.8365 0.0268 0.2879 0.147 Uiso 0.50 1 calc PR D 2
C410 C 1.0291(12) 0.0499(9) 0.2568(5) 0.047(3) Uiso 0.50 1 d PU D 2
H41A H 1.0040 0.0107 0.2386 0.071 Uiso 0.50 1 calc PR D 2
H41B H 1.0523 0.0288 0.2831 0.071 Uiso 0.50 1 calc PR D 2
H41C H 1.0882 0.0754 0.2437 0.071 Uiso 0.50 1 calc PR D 2
C407 C 0.878(2) 0.0349(14) 0.2728(9) 0.113(8) Uiso 0.50 1 d PDU D 1
H40G H 0.8121 0.0497 0.2861 0.170 Uiso 0.50 1 calc PR D 1
H40H H 0.9167 0.0015 0.2909 0.170 Uiso 0.50 1 calc PR D 1
H40I H 0.8620 0.0100 0.2467 0.170 Uiso 0.50 1 calc PR D 1
C402 C 0.9517(14) 0.1356(10) 0.3024(5) 0.053(4) Uiso 0.50 1 d PU D 1
H40J H 0.9984 0.1782 0.3002 0.079 Uiso 0.50 1 calc PR D 1
H40K H 0.9805 0.1011 0.3226 0.079 Uiso 0.50 1 calc PR D 1
H40L H 0.8816 0.1516 0.3113 0.079 Uiso 0.50 1 calc PR D 1
C405 C 1.0499(10) 0.0761(9) 0.2458(5) 0.030(3) Uiso 0.50 1 d PDU D 1
H40M H 1.0944 0.1189 0.2403 0.045 Uiso 0.50 1 calc PR D 1
H40N H 1.0370 0.0496 0.2200 0.045 Uiso 0.50 1 calc PR D 1
H40O H 1.0857 0.0437 0.2654 0.045 Uiso 0.50 1 calc PR D 1
C400 C 0.8880(18) 0.1396(12) 0.2290(6) 0.175(8) Uiso 1 1 d D D .
H40P H 0.8321 0.1710 0.2400 0.262 Uiso 0.50 1 calc PR E 2
H40Q H 0.8572 0.1029 0.2105 0.262 Uiso 0.50 1 calc PR E 2
H40R H 0.9386 0.1696 0.2135 0.262 Uiso 0.50 1 calc PR E 2
H40X H 0.8886 0.1080 0.2045 0.262 Uiso 0.50 1 d PR E 1
H40Y H 0.9348 0.1815 0.2244 0.262 Uiso 0.50 1 d PR E 1
H40Z H 0.8162 0.1571 0.2340 0.262 Uiso 0.50 1 d PR E 1
C110 C 0.4912(16) 0.2913(11) 0.5253(6) 0.048(5) Uiso 0.419(18) 1 d PDU F 2
N11 N 0.5285(18) 0.2691(14) 0.4987(6) 0.092(7) Uiso 0.419(18) 1 d PDU F 2
C111 C 0.4453(15) 0.3083(16) 0.5663(5) 0.066(6) Uiso 0.419(18) 1 d PDU F 2
H11A H 0.4542 0.3605 0.5723 0.100 Uiso 0.419(18) 1 calc PR F 2
H11B H 0.4813 0.2793 0.5876 0.100 Uiso 0.419(18) 1 calc PR F 2
H11C H 0.3701 0.2961 0.5663 0.100 Uiso 0.419(18) 1 calc PR F 2
C991 C 0.511(2) 0.3335(15) 0.5184(7) 0.132(10) Uiso 0.581(18) 1 d PDU F 1
C992 C 0.5360(11) 0.3919(8) 0.4860(4) 0.056(4) Uiso 0.581(18) 1 d PDU F 1
H99A H 0.4759 0.4254 0.4836 0.084 Uiso 0.581(18) 1 calc PR F 1
H99B H 0.5490 0.3683 0.4594 0.084 Uiso 0.581(18) 1 calc PR F 1
H99C H 0.5987 0.4195 0.4944 0.084 Uiso 0.581(18) 1 calc PR F 1
N9 N 0.4742(10) 0.3314(9) 0.5478(5) 0.081(5) Uiso 0.581(18) 1 d PDU F 1
C190 C 0.255(3) 0.2711(12) 0.2395(11) 0.240(16) Uiso 1 1 d D G 3
N10 N 0.2253(13) 0.2211(10) 0.2293(5) 0.167(5) Uiso 1 1 d D G 3
C191 C 0.2513(10) 0.3547(6) 0.2457(4) 0.082(3) Uiso 1 1 d D G 3
H19A H 0.3221 0.3729 0.2520 0.123 Uiso 1 1 calc R G 3
H19B H 0.2036 0.3663 0.2685 0.123 Uiso 1 1 calc R G 3
H19C H 0.2255 0.3780 0.2204 0.123 Uiso 1 1 calc R G 3
N7B N 0.381(2) 0.284(2) 0.1222(10) 0.099(11) Uiso 0.38(3) 1 d P H 2
C704 C 0.430(3) 0.286(4) 0.1525(18) 0.160(17) Uiso 0.38(3) 1 d PDU H 2
C705 C 0.538(2) 0.314(2) 0.1645(6) 0.055(6) Uiso 0.38(3) 1 d PDU H 2
H70A H 0.5759 0.3293 0.1397 0.083 Uiso 0.38(3) 1 calc PR H 2
H70B H 0.5771 0.2745 0.1782 0.083 Uiso 0.38(3) 1 calc PR H 2
H70C H 0.5302 0.3553 0.1834 0.083 Uiso 0.38(3) 1 calc PR H 2
N7A N 0.389(2) 0.343(3) 0.1358(11) 0.209(17) Uiso 0.62(3) 1 d PD H 1
C700 C 0.4641(13) 0.3335(11) 0.1462(5) 0.082(6) Uiso 0.62(3) 1 d PDU H 1
C706 C 0.5726(13) 0.3264(13) 0.1655(4) 0.060(4) Uiso 0.62(3) 1 d PDU H 1
H70D H 0.6144 0.2910 0.1498 0.090 Uiso 0.62(3) 1 calc PR H 1
H70E H 0.5655 0.3095 0.1941 0.090 Uiso 0.62(3) 1 calc PR H 1
H70F H 0.6078 0.3742 0.1651 0.090 Uiso 0.62(3) 1 calc PR H 1
C801 C 0.6038(8) 0.3260(9) 0.6423(3) 0.083(3) Uani 1 1 d D . .
H80A H 0.6361 0.2932 0.6220 0.124 Uiso 1 1 calc R . .
H80B H 0.6572 0.3414 0.6624 0.124 Uiso 1 1 calc R . .
H80C H 0.5754 0.3692 0.6282 0.124 Uiso 1 1 calc R . .
C800 C 0.5166(9) 0.2868(6) 0.6642(4) 0.098(3) Uani 1 1 d D . .
N8 N 0.4479(9) 0.2588(8) 0.6832(4) 0.151(5) Uani 1 1 d D . .

loop_
_atom_site_aniso_label
_atom_site_aniso_U_11
_atom_site_aniso_U_22
_atom_site_aniso_U_33
_atom_site_aniso_U_23
_atom_site_aniso_U_13
_atom_site_aniso_U_12
Sn1 0.0374(5) 0.0387(5) 0.0476(5) -0.0029(4) 0.0016(3) 0.0023(4)
Sn2 0.0384(5) 0.0370(5) 0.0423(4) 0.0022(4) 0.0028(3) -0.0013(4)
Sn3 0.03229(16) 0.0547(2) 0.04691(17) 0.0000(5) 0.00613(13) 0.0016(6)
Co1 0.0306(3) 0.0388(3) 0.0429(3) 0.0029(9) 0.0022(2) -0.0023(11)
O2 0.061(2) 0.061(3) 0.045(2) -0.019(5) 0.0024(17) 0.017(5)
C2 0.032(2) 0.033(3) 0.059(3) -0.019(6) 0.004(2) 0.001(5)
O1 0.069(3) 0.072(4) 0.113(4) 0.024(6) -0.054(3) -0.027(6)
C1 0.054(3) 0.053(3) 0.065(3) 0.007(8) -0.007(3) 0.024(8)
N1 0.0330(19) 0.040(2) 0.047(2) 0.004(6) 0.0060(15) 0.000(6)
C103 0.0475(16) 0.046(2) 0.062(2) -0.0030(19) 0.0071(15) -0.004(2)
B100 0.022(4) 0.044(4) 0.046(4) -0.013(3) -0.006(3) 0.002(3)
B101 0.045(4) 0.050(4) 0.024(3) -0.013(3) -0.005(3) 0.005(3)
B102 0.059(5) 0.046(4) 0.039(4) -0.010(3) -0.015(3) 0.005(3)
B103 0.053(6) 0.050(4) 0.038(4) -0.022(3) 0.002(3) 0.015(3)
B104 0.054(5) 0.057(5) 0.024(3) -0.016(3) 0.003(3) 0.000(4)
C100 0.0475(16) 0.046(2) 0.062(2) -0.0030(19) 0.0071(15) -0.004(2)
B105 0.046(4) 0.050(4) 0.044(4) -0.012(3) -0.019(3) 0.007(3)
C101 0.0475(16) 0.046(2) 0.062(2) -0.0030(19) 0.0071(15) -0.004(2)
B106 0.034(4) 0.054(5) 0.050(4) -0.019(3) 0.002(3) 0.014(3)
B107 0.048(4) 0.056(5) 0.032(4) -0.009(3) 0.009(3) -0.003(4)
B108 0.048(4) 0.049(4) 0.051(4) -0.018(3) -0.013(3) 0.013(4)
B109 0.066(6) 0.052(5) 0.030(4) -0.004(3) -0.005(4) 0.003(4)
B110 0.041(5) 0.052(5) 0.044(4) -0.016(4) -0.004(4) 0.004(4)
C102 0.0475(16) 0.046(2) 0.062(2) -0.0030(19) 0.0071(15) -0.004(2)
N3 0.054(4) 0.084(6) 0.045(4) -0.026(3) -0.025(3) 0.036(4)
C302 0.065(8) 0.124(14) 0.182(16) 0.042(12) 0.047(8) 0.064(9)
C301 0.155(15) 0.202(18) 0.041(5) 0.021(7) -0.054(7) 0.007(12)
C300 0.055(7) 0.28(3) 0.114(11) 0.060(13) 0.042(7) 0.065(11)
C309 0.21(2) 0.073(8) 0.118(12) -0.045(8) -0.039(12) 0.013(10)
B303 0.042(4) 0.051(4) 0.055(4) 0.011(3) 0.009(3) -0.007(3)
B301 0.041(4) 0.041(4) 0.054(4) -0.006(3) 0.006(3) 0.002(3)
B300 0.047(4) 0.069(5) 0.033(3) 0.001(3) -0.002(3) -0.007(3)
B304 0.046(4) 0.049(4) 0.063(5) -0.015(4) 0.008(4) -0.013(3)
B302 0.040(4) 0.079(6) 0.041(3) -0.002(3) -0.005(3) 0.002(3)
B308 0.035(4) 0.054(5) 0.101(7) 0.025(5) 0.017(4) 0.010(4)
B306 0.046(6) 0.089(6) 0.067(5) 0.022(5) 0.021(4) 0.001(4)
B307 0.050(5) 0.060(5) 0.081(5) -0.041(5) 0.032(4) -0.022(4)
B309 0.036(4) 0.084(7) 0.087(7) -0.032(5) -0.003(4) -0.010(4)
B305 0.040(4) 0.048(4) 0.066(5) -0.006(4) 0.008(4) 0.000(4)
B311 0.033(3) 0.053(8) 0.064(4) -0.001(3) 0.009(3) -0.009(3)
B200 0.0342(19) 0.039(2) 0.050(2) -0.0063(15) 0.0067(14) 0.0010(15)
B201 0.0342(19) 0.039(2) 0.050(2) -0.0063(15) 0.0067(14) 0.0010(15)
B202 0.0342(19) 0.039(2) 0.050(2) -0.0063(15) 0.0067(14) 0.0010(15)
B203 0.0342(19) 0.039(2) 0.050(2) -0.0063(15) 0.0067(14) 0.0010(15)
B204 0.0342(19) 0.039(2) 0.050(2) -0.0063(15) 0.0067(14) 0.0010(15)
B205 0.0342(19) 0.039(2) 0.050(2) -0.0063(15) 0.0067(14) 0.0010(15)
B206 0.0342(19) 0.039(2) 0.050(2) -0.0063(15) 0.0067(14) 0.0010(15)
B207 0.0342(19) 0.039(2) 0.050(2) -0.0063(15) 0.0067(14) 0.0010(15)
B208 0.0342(19) 0.039(2) 0.050(2) -0.0063(15) 0.0067(14) 0.0010(15)
B209 0.0342(19) 0.039(2) 0.050(2) -0.0063(15) 0.0067(14) 0.0010(15)
B210 0.0342(19) 0.039(2) 0.050(2) -0.0063(15) 0.0067(14) 0.0010(15)
C801 0.105(6) 0.028(6) 0.115(6) 0.001(6) 0.017(5) 0.005(6)
C800 0.099(8) 0.086(7) 0.110(8) -0.013(6) 0.026(7) 0.000(6)
N8 0.101(8) 0.175(12) 0.177(12) 0.012(9) 0.035(8) -0.018(8)

loop_
_atom_type_symbol
_atom_type_description
_atom_type_scat_dispersion_real
_atom_type_scat_dispersion_imag
_atom_type_scat_source
C C 0.0033 0.0016 'International Tables Vol C Tables 4.2.6.8 and 6.1.1.4'
H H 0.0000 0.0000 'International Tables Vol C Tables 4.2.6.8 and 6.1.1.4'
B B 0.0013 0.0007 'International Tables Vol C Tables 4.2.6.8 and 6.1.1.4'
Co Co 0.3494 0.9721 'International Tables Vol C Tables 4.2.6.8 and 6.1.1.4'
N N 0.0061 0.0033 'International Tables Vol C Tables 4.2.6.8 and 6.1.1.4'
O O 0.0106 0.0060 'International Tables Vol C Tables 4.2.6.8 and 6.1.1.4'
Sn Sn -0.6537 1.4246 'International Tables Vol C Tables 4.2.6.8 and 6.1.1.4'

loop_
_geom_angle_atom_site_label_1
_geom_angle_atom_site_label_2
_geom_angle_atom_site_label_3
_geom_angle
B101 Sn1 B104 81.3(4)
B101 Sn1 B106 45.6(5)
B104 Sn1 B106 80.0(5)
B101 Sn1 B105 81.2(5)
B104 Sn1 B105 46.2(6)
B106 Sn1 B105 48.3(5)
B101 Sn1 B100 48.3(4)
B104 Sn1 B100 49.0(4)
B106 Sn1 B100 81.1(4)
B105 Sn1 B100 82.6(5)
B101 Sn1 Co1 138.7(3)
B104 Sn1 Co1 127.4(3)
B106 Sn1 Co1 150.1(3)
B105 Sn1 Co1 139.8(3)
B100 Sn1 Co1 124.6(3)
B208 Sn2 B203 81.7(5)
B208 Sn2 B200 47.9(5)
B203 Sn2 B200 79.8(5)
B208 Sn2 B207 50.1(5)
B203 Sn2 B207 46.9(5)
B200 Sn2 B207 83.0(5)
B208 Sn2 B201 82.6(5)
B203 Sn2 B201 45.1(5)
B200 Sn2 B201 48.3(5)
B207 Sn2 B201 81.0(5)
B208 Sn2 Co1 147.2(3)
B203 Sn2 Co1 127.7(3)
B200 Sn2 Co1 139.9(4)
B207 Sn2 Co1 136.8(3)
B201 Sn2 Co1 127.4(3)
B304 Sn3 B303 47.8(3)
B304 Sn3 B300 80.0(3)
B303 Sn3 B300 46.7(3)
B304 Sn3 B302 47.6(4)
B303 Sn3 B302 81.0(3)
B300 Sn3 B302 78.8(3)
B304 Sn3 B301 79.9(3)
B303 Sn3 B301 79.7(3)
B300 Sn3 B301 45.6(3)
B302 Sn3 B301 46.0(3)
B304 Sn3 Co1 134.6(2)
B303 Sn3 Co1 135.1(2)
B300 Sn3 Co1 139.46(19)
B302 Sn3 Co1 137.82(19)
B301 Sn3 Co1 140.6(2)
C2 Co1 C1 128.8(2)
C2 Co1 Sn2 86.6(5)
C1 Co1 Sn2 90.0(6)
C2 Co1 Sn1 90.5(5)
C1 Co1 Sn1 89.1(6)
Sn2 Co1 Sn1 175.52(3)
C2 Co1 Sn3 116.00(16)
C1 Co1 Sn3 115.14(19)
Sn2 Co1 Sn3 92.26(7)
Sn1 Co1 Sn3 92.09(7)
O2 C2 Co1 174.8(10)
O1 C1 Co1 174.8(14)
C101 N1 C100 110.6(4)
C101 N1 C103 107.7(8)
C100 N1 C103 110.9(7)
C101 N1 C102 93.4(7)
C100 N1 C102 123.4(6)
C103 N1 C102 108.8(4)
B110 B100 B107 61.9(7)
B110 B100 B101 54.6(7)
B107 B100 B101 104.4(8)
B110 B100 B104 103.6(9)
B107 B100 B104 57.1(7)
B101 B100 B104 102.8(8)
B110 B100 Sn1 112.8(7)
B107 B100 Sn1 115.4(7)
B101 B100 Sn1 64.2(5)
B104 B100 Sn1 64.1(5)
B103 B101 B110 57.7(8)
B103 B101 B106 58.4(8)
B110 B101 B106 106.1(10)
B103 B101 B100 105.9(9)
B110 B101 B100 59.2(7)
B106 B101 B100 110.7(7)
B103 B101 Sn1 118.8(8)
B110 B101 Sn1 119.6(7)
B106 B101 Sn1 67.7(5)
B100 B101 Sn1 67.5(5)
B108 B102 B103 59.9(8)
B108 B102 B109 64.9(8)
B103 B102 B109 109.2(10)
B108 B102 B107 110.4(10)
B103 B102 B107 105.5(9)
B109 B102 B107 58.1(8)
B108 B102 B110 103.9(10)
B103 B102 B110 54.0(7)
B109 B102 B110 105.9(9)
B107 B102 B110 61.2(7)
B110 B103 B108 113.3(9)
B110 B103 B101 61.5(8)
B108 B103 B101 112.9(9)
B110 B103 B106 113.7(9)
B108 B103 B106 60.1(8)
B101 B103 B106 63.8(8)
B110 B103 B102 67.1(8)
B108 B103 B102 58.3(8)
B101 B103 B102 116.4(8)
B106 B103 B102 110.1(9)
B109 B104 B107 59.2(8)
B109 B104 B105 60.2(9)
B107 B104 B105 108.4(9)
B109 B104 B100 108.0(8)
B107 B104 B100 59.6(7)
B105 B104 B100 110.7(8)
B109 B104 Sn1 120.6(8)
B107 B104 Sn1 120.0(7)
B105 B104 Sn1 67.1(6)
B100 B104 Sn1 66.9(5)
B109 B105 B108 62.1(8)
B109 B105 B104 57.4(8)
B108 B105 B104 105.9(10)
B109 B105 B106 105.3(9)
B108 B105 B106 54.7(7)
B104 B105 B106 106.7(8)
B109 B105 Sn1 117.9(9)
B108 B105 Sn1 115.1(8)
B104 B105 Sn1 66.8(6)
B106 B105 Sn1 66.0(6)
B103 B106 B108 60.0(8)
B103 B106 B101 57.8(7)
B108 B106 B101 107.9(10)
B103 B106 B105 106.8(9)
B108 B106 B105 60.1(7)
B101 B106 B105 109.1(8)
B103 B106 Sn1 117.3(7)
B108 B106 Sn1 119.6(8)
B101 B106 Sn1 66.6(6)
B105 B106 Sn1 65.7(6)
B109 B107 B104 57.7(8)
B109 B107 B102 58.9(7)
B104 B107 B102 104.6(9)
B109 B107 B100 109.7(9)
B104 B107 B100 63.3(7)
B102 B107 B100 107.7(8)
B109 B107 B110 105.6(9)
B104 B107 B110 104.5(8)
B102 B107 B110 60.0(6)
B100 B107 B110 57.0(6)
B102 B108 B103 61.8(7)
B102 B108 B106 112.9(10)
B103 B108 B106 59.9(8)
B102 B108 B105 110.2(10)
B103 B108 B105 110.6(10)
B106 B108 B105 65.2(8)
B102 B108 B109 60.1(8)
B103 B108 B109 107.0(10)
B106 B108 B109 110.5(9)
B105 B108 B109 58.1(8)
B104 B109 B107 63.1(8)
B104 B109 B105 62.3(9)
B107 B109 B105 113.1(10)
B104 B109 B102 112.0(9)
B107 B109 B102 62.9(8)
B105 B109 B102 107.3(9)
B104 B109 B108 107.9(9)
B107 B109 B108 106.4(8)
B105 B109 B108 59.8(8)
B102 B109 B108 55.0(7)
B103 B110 B101 60.8(9)
B103 B110 B100 113.8(10)
B101 B110 B100 66.1(8)
B103 B110 B102 58.9(8)
B101 B110 B102 109.2(10)
B100 B110 B102 110.1(9)
B103 B110 B107 107.6(10)
B101 B110 B107 112.7(9)
B100 B110 B107 61.1(7)
B102 B110 B107 58.8(7)
C203 N2 C207 125(2)
C203 N2 C208 122(2)
C207 N2 C208 66.1(19)
C203 N2 C210 17(2)
C207 N2 C210 114.6(19)
C208 N2 C210 134.1(17)
C203 N2 C206 120(2)
C207 N2 C206 106.1(19)
C208 N2 C206 106.5(17)
C210 N2 C206 116.0(18)
C203 N2 C211 110(3)
C207 N2 C211 110(3)
C208 N2 C211 118(3)
C210 N2 C211 105(3)
C206 N2 C211 11(3)
C203 N2 C204 82(2)
C207 N2 C204 120.1(17)
C208 N2 C204 55.1(14)
C210 N2 C204 99.1(17)
C206 N2 C204 100.6(15)
C211 N2 C204 106(2)
C203 N2 C200 99(2)
C207 N2 C200 35.9(14)
C208 N2 C200 101.0(15)
C210 N2 C200 84.3(15)
C206 N2 C200 105.3(14)
C211 N2 C200 102(2)
C204 N2 C200 149.2(13)
C300 N3 C301 108.7(13)
C300 N3 C302 110.1(13)
C301 N3 C302 112.3(12)
C300 N3 C309 103.4(14)
C301 N3 C309 116.9(12)
C302 N3 C309 105.0(13)
C402 N4 C410 112.9(11)
C402 N4 C407 103.9(15)
C410 N4 C407 85.4(14)
C402 N4 C400 119.9(12)
C410 N4 C400 121.3(12)
C407 N4 C400 104.3(13)
C402 N4 C403 64.9(14)
C410 N4 C403 111.4(14)
C407 N4 C403 41.0(13)
C400 N4 C403 112.7(15)
C402 N4 C405 114.8(10)
C410 N4 C405 24.9(7)
C407 N4 C405 108.3(14)
C400 N4 C405 104.7(11)
C403 N4 C405 135.9(14)
C402 N4 C401 33.4(10)
C410 N4 C401 114.6(11)
C407 N4 C401 136.4(15)
C400 N4 C401 97.3(13)
C403 N4 C401 95.8(14)
C405 N4 C401 101.9(11)
C506 N5 C501 133.6(10)
C506 N5 C502 40.8(8)
C501 N5 C502 117.9(10)
C506 N5 C507 111.0(11)
C501 N5 C507 115.2(10)
C502 N5 C507 107.0(10)
C506 N5 C505 123.2(13)
C501 N5 C505 33.9(10)
C502 N5 C505 136.9(12)
C507 N5 C505 115.2(13)
C506 N5 C500 62.3(9)
C501 N5 C500 109.3(10)
C502 N5 C500 102.9(9)
C507 N5 C500 102.8(10)
C505 N5 C500 76.8(12)
C506 N5 C504 99.4(17)
C501 N5 C504 68.1(18)
C502 N5 C504 60.0(17)
C507 N5 C504 102(2)
C505 N5 C504 101.5(18)
C500 N5 C504 153(2)
B306 B303 B305 60.3(5)
B306 B303 B300 59.9(6)
B305 B303 B300 108.4(6)
B306 B303 B304 105.6(6)
B305 B303 B304 57.8(5)
B300 B303 B304 107.6(6)
B306 B303 Sn3 122.2(6)
B305 B303 Sn3 119.5(5)
B300 B303 Sn3 68.7(3)
B304 B303 Sn3 65.8(3)
B308 B301 B307 60.0(5)
B308 B301 B300 106.0(6)
B307 B301 B300 58.1(5)
B308 B301 B302 56.6(5)
B307 B301 B302 104.8(6)
B300 B301 B302 107.2(5)
B308 B301 Sn3 115.5(5)
B307 B301 Sn3 116.0(5)
B300 B301 Sn3 65.2(3)
B302 B301 Sn3 65.7(3)
B307 B300 B306 59.9(5)
B307 B300 B303 106.0(6)
B306 B300 B303 56.7(5)
B307 B300 B301 59.6(5)
B306 B300 B301 107.4(6)
B303 B300 B301 109.6(5)
B307 B300 Sn3 120.6(5)
B306 B300 Sn3 115.6(5)
B303 B300 Sn3 64.5(3)
B301 B300 Sn3 69.2(3)
B309 B304 B305 61.5(5)
B309 B304 B303 107.3(6)
B305 B304 B303 58.7(5)
B309 B304 B302 58.4(5)
B305 B304 B302 108.7(6)
B303 B304 B302 108.7(6)
B309 B304 Sn3 121.8(6)
B305 B304 Sn3 120.8(5)
B303 B304 Sn3 66.4(3)
B302 B304 Sn3 69.2(4)
B308 B302 B309 60.8(5)
B308 B302 B304 105.8(6)
B309 B302 B304 56.7(5)
B308 B302 B301 59.0(5)
B309 B302 B301 107.0(6)
B304 B302 B301 107.0(5)
B308 B302 Sn3 119.8(5)
B309 B302 Sn3 114.9(5)
B304 B302 Sn3 63.2(3)
B301 B302 Sn3 68.3(3)
B302 B308 B311 109.8(7)
B302 B308 B309 60.4(6)
B311 B308 B309 59.0(7)
B302 B308 B301 64.3(5)
B311 B308 B301 109.7(7)
B309 B308 B301 110.7(8)
B302 B308 B307 111.3(7)
B311 B308 B307 59.1(5)
B309 B308 B307 106.2(8)
B301 B308 B307 60.6(6)
B303 B306 B305 61.0(6)
B303 B306 B307 111.6(8)
B305 B306 B307 110.0(8)
B303 B306 B300 63.5(5)
B305 B306 B300 111.8(7)
B307 B306 B300 60.0(5)
B303 B306 B311 110.9(7)
B305 B306 B311 61.7(5)
B307 B306 B311 59.2(6)
B300 B306 B311 108.7(7)
B311 B307 B306 60.6(5)
B311 B307 B300 109.9(6)
B306 B307 B300 60.1(5)
B311 B307 B308 59.8(6)
B306 B307 B308 107.4(7)
B300 B307 B308 108.8(6)
B311 B307 B301 109.3(6)
B306 B307 B301 109.7(8)
B300 B307 B301 62.3(5)
B308 B307 B301 59.5(6)
B304 B309 B311 110.1(7)
B304 B309 B302 64.8(6)
B311 B309 B302 109.5(7)
B304 B309 B308 110.5(8)
B311 B309 B308 60.3(7)
B302 B309 B308 58.8(6)
B304 B309 B305 59.5(6)
B311 B309 B305 61.8(5)
B302 B309 B305 112.3(7)
B308 B309 B305 110.0(8)
B304 B305 B306 108.9(6)
B304 B305 B303 63.6(5)
B306 B305 B303 58.7(5)
B304 B305 B309 59.0(6)
B306 B305 B309 106.4(7)
B303 B305 B309 109.2(6)
B304 B305 B311 106.8(6)
B306 B305 B311 60.2(5)
B303 B305 B311 107.8(6)
B309 B305 B311 58.2(5)
B309 B311 B307 109.1(6)
B309 B311 B308 60.7(6)
B307 B311 B308 61.1(6)
B309 B311 B306 106.1(6)
B307 B311 B306 60.2(6)
B308 B311 B306 108.1(6)
B309 B311 B305 60.0(5)
B307 B311 B305 107.9(6)
B308 B311 B305 108.8(6)
B306 B311 B305 58.1(6)
B202 B200 B209 59.6(7)
B202 B200 B208 59.9(7)
B209 B200 B208 106.8(9)
B202 B200 B201 106.4(9)
B209 B200 B201 57.5(7)
B208 B200 B201 108.4(9)
B202 B200 Sn2 118.9(9)
B209 B200 Sn2 117.5(8)
B208 B200 Sn2 65.7(6)
B201 B200 Sn2 66.7(6)
B204 B201 B209 61.3(8)
B204 B201 B203 56.5(7)
B209 B201 B203 105.4(9)
B204 B201 B200 105.9(9)
B209 B201 B200 57.1(7)
B203 B201 B200 106.6(9)
B204 B201 Sn2 116.0(8)
B209 B201 Sn2 115.7(8)
B203 B201 Sn2 66.0(6)
B200 B201 Sn2 65.0(5)
B200 B202 B209 61.6(8)
B200 B202 B208 64.5(7)
B209 B202 B208 111.9(9)
B200 B202 B206 109.0(10)
B209 B202 B206 59.5(7)
B208 B202 B206 106.6(9)
B200 B202 B205 111.5(9)
B209 B202 B205 107.8(10)
B208 B202 B205 59.5(7)
B206 B202 B205 58.1(6)
B204 B203 B210 59.1(8)
B204 B203 B201 60.1(8)
B210 B203 B201 110.2(10)
B204 B203 B207 109.1(10)
B210 B203 B207 61.4(8)
B201 B203 B207 113.6(10)
B204 B203 Sn2 121.5(9)
B210 B203 Sn2 122.3(9)
B201 B203 Sn2 68.8(6)
B207 B203 Sn2 67.0(6)
B203 B204 B210 62.0(7)
B203 B204 B206 110.6(9)
B210 B204 B206 61.1(8)
B203 B204 B201 63.4(8)
B210 B204 B201 115.4(9)
B206 B204 B201 112.4(10)
B203 B204 B209 110.1(10)
B210 B204 B209 111.5(10)
B206 B204 B209 61.4(8)
B201 B204 B209 60.5(8)
B206 B205 B208 107.6(9)
B206 B205 B207 103.6(9)
B208 B205 B207 64.6(8)
B206 B205 B202 60.7(7)
B208 B205 B202 58.1(7)
B207 B205 B202 107.6(9)
B206 B205 B210 54.8(6)
B208 B205 B210 108.2(9)
B207 B205 B210 57.9(7)
B202 B205 B210 103.2(8)
B204 B206 B210 58.1(8)
B204 B206 B209 61.1(8)
B210 B206 B209 108.9(9)
B204 B206 B205 110.3(9)
B210 B206 B205 65.5(7)
B209 B206 B205 107.9(9)
B204 B206 B202 106.1(9)
B210 B206 B202 111.8(9)
B209 B206 B202 56.4(7)
B205 B206 B202 61.2(7)
B210 B207 B203 56.1(7)
B210 B207 B205 63.2(7)
B203 B207 B205 106.2(9)
B210 B207 B208 106.8(9)
B203 B207 B208 105.1(9)
B205 B207 B208 57.4(7)
B210 B207 Sn2 116.9(8)
B203 B207 Sn2 66.1(6)
B205 B207 Sn2 116.8(8)
B208 B207 Sn2 64.6(6)
B202 B208 B205 62.4(7)
B202 B208 B200 55.6(7)
B205 B208 B200 106.8(8)
B202 B208 B207 105.9(8)
B205 B208 B207 58.0(7)
B200 B208 B207 106.3(9)
B202 B208 Sn2 115.9(8)
B205 B208 Sn2 117.9(8)
B200 B208 Sn2 66.4(6)
B207 B208 Sn2 65.2(6)
B202 B209 B200 58.9(7)
B202 B209 B201 112.2(9)
B200 B209 B201 65.4(8)
B202 B209 B204 109.5(10)
B200 B209 B204 110.0(9)
B201 B209 B204 58.3(8)
B202 B209 B206 64.2(8)
B200 B209 B206 110.7(9)
B201 B209 B206 107.3(10)
B204 B209 B206 57.5(7)
B204 B210 B203 58.9(7)
B204 B210 B206 60.8(8)
B203 B210 B206 107.8(10)
B204 B210 B207 109.8(10)
B203 B210 B207 62.5(8)
B206 B210 B207 108.4(10)
B204 B210 B205 107.8(10)
B203 B210 B205 107.7(10)
B206 B210 B205 59.7(7)
B207 B210 B205 58.9(7)
N11 C110 C111 169(2)
N9 C991 C992 137(3)
N10 C190 C191 154(4)
N7B C704 C705 136(5)
N7A C700 C706 173(4)
N8 C800 C801 176.2(14)

loop_
_geom_bond_atom_site_label_1
_geom_bond_atom_site_label_2
_geom_bond_distance
Sn1 B101 2.314(12)
Sn1 B104 2.322(14)
Sn1 B106 2.333(12)
Sn1 B105 2.328(14)
Sn1 B100 2.373(12)
Sn1 Co1 2.437(3)
Sn2 B208 2.303(13)
Sn2 B203 2.300(14)
Sn2 B200 2.317(13)
Sn2 B207 2.315(14)
Sn2 B201 2.347(13)
Sn2 Co1 2.433(3)
Sn3 B304 2.262(8)
Sn3 B303 2.273(7)
Sn3 B300 2.346(7)
Sn3 B302 2.368(8)
Sn3 B301 2.415(8)
Sn3 Co1 2.4937(6)
Co1 C2 1.734(5)
Co1 C1 1.767(6)
O2 C2 1.171(7)
O1 C1 1.132(7)
N1 C101 1.470(11)
N1 C100 1.486(12)
N1 C103 1.497(6)
N1 C102 1.522(7)
B100 B110 1.802(17)
B100 B107 1.882(18)
B100 B101 1.918(18)
B100 B104 1.948(17)
B101 B103 1.699(19)
B101 B110 1.71(2)
B101 B106 1.802(19)
B102 B108 1.68(2)
B102 B103 1.743(19)
B102 B109 1.780(18)
B102 B107 1.850(19)
B102 B110 1.874(18)
B103 B110 1.645(19)
B103 B108 1.711(18)
B103 B106 1.709(19)
B104 B109 1.74(2)
B104 B107 1.83(2)
B104 B105 1.82(2)
B105 B109 1.79(2)
B105 B108 1.820(18)
B105 B106 1.905(18)
B106 B108 1.71(2)
B107 B109 1.76(2)
B107 B110 1.895(17)
B108 B109 1.86(2)
N2 C203 1.25(4)
N2 C207 1.439(18)
N2 C208 1.45(3)
N2 C210 1.49(3)
N2 C206 1.492(17)
N2 C211 1.497(19)
N2 C204 1.587(16)
N2 C200 1.611(15)
N3 C300 1.432(17)
N3 C301 1.452(11)
N3 C302 1.484(12)
N3 C309 1.525(14)
N4 C402 1.358(17)
N4 C410 1.423(16)
N4 C407 1.47(2)
N4 C400 1.485(14)
N4 C403 1.50(3)
N4 C405 1.510(13)
N4 C401 1.512(14)
N5 C506 1.430(13)
N5 C501 1.455(12)
N5 C502 1.485(15)
N5 C507 1.518(18)
N5 C505 1.513(16)
N5 C500 1.513(15)
N5 C504 1.575(18)
B303 B306 1.712(15)
B303 B305 1.753(11)
B303 B300 1.833(12)
B303 B304 1.838(13)
B301 B308 1.779(14)
B301 B307 1.799(14)
B301 B300 1.848(11)
B301 B302 1.870(12)
B300 B307 1.773(13)
B300 B306 1.773(13)
B304 B309 1.729(15)
B304 B305 1.736(12)
B304 B302 1.871(14)
B302 B308 1.732(13)
B302 B309 1.762(14)
B308 B311 1.764(14)
B308 B309 1.769(14)
B308 B307 1.788(14)
B306 B305 1.740(15)
B306 B307 1.770(14)
B306 B311 1.778(12)
B307 B311 1.752(13)
B309 B311 1.740(14)
B309 B305 1.771(12)
B305 B311 1.804(10)
B200 B202 1.716(19)
B200 B209 1.762(18)
B200 B208 1.876(19)
B200 B201 1.91(2)
B201 B204 1.730(19)
B201 B209 1.769(19)
B201 B203 1.78(2)
B202 B209 1.728(18)
B202 B208 1.798(16)
B202 B206 1.868(18)
B202 B205 1.878(19)
B203 B204 1.665(17)
B203 B210 1.718(19)
B203 B207 1.836(19)
B204 B210 1.670(19)
B204 B206 1.717(19)
B204 B209 1.78(2)
B205 B206 1.817(16)
B205 B208 1.824(18)
B205 B207 1.837(19)
B205 B210 1.916(19)
B206 B210 1.721(18)
B206 B209 1.79(2)
B207 B210 1.817(18)
B207 B208 1.96(2)
C110 N11 1.043(16)
C110 C111 1.453(15)
C991 N9 1.041(16)
C991 C992 1.496(17)
C190 N10 1.023(17)
C190 C191 1.508(16)
N7B C704 1.14(5)
C704 C705 1.48(2)
N7A C700 1.009(17)
C700 C706 1.486(14)
C801 C800 1.466(10)
C800 N8 1.159(9)
